data_4025012
loop_
_publ_author_name
'Jarugu Narasimha Moorthy'
'Palani Natarajan'
'Paloth Venugopalan'

_publ_contact_author_address
;Departmet of chemistry
Indian Institute of Technology - Kanpur
Kanpur - 208 016
INDIA
;
_publ_contact_author_email moorthy@iitk.ac.in
_publ_contact_author_fax +915122597436
_publ_contact_author_name 'Prof. J. N. Moorthy'
_publ_contact_author_phone +915122597498
_publ_section_title
;
Abundant Lattice Inclusion Phenomenon with Sterically Hindered and
Inherently Shape-Selective Tetraarylpyrenes
;
_journal_name_full 'Journal of Organic Chemistry'
_journal_page_first 8566
_journal_page_last 8577
_journal_paper_doi 10.1021/jo901465f
_journal_volume 74
_journal_year 2009
_chemical_formula_moiety 'C52 H50 O4, C18 H14 '
_chemical_formula_sum 'C70 H64 O4'
_chemical_formula_weight 969.21
_chemical_name_common tetra(2,6-dimethyl-4-methoxyphenyl)pyrene
_chemical_name_systematic
;
 tetra(2,6-dimethyl-4-methoxyphenyl)pyrene
;
_space_group_IT_number 14
_symmetry_cell_setting monoclinic
_symmetry_Int_Tables_number 14
_symmetry_space_group_name_Hall '-P 2ybc'
_symmetry_space_group_name_H-M 'P 1 21/c 1'
_atom_sites_solution_hydrogens geom
_atom_sites_solution_primary direct
_atom_sites_solution_secondary difmap
_audit_creation_method SHELXL-97
_cell_angle_alpha 90.00
_cell_angle_beta 114.081(2)
_cell_angle_gamma 90.00
_cell_formula_units_Z 2
_cell_length_a 13.5910(19)
_cell_length_b 15.234(2)
_cell_length_c 13.934(2)
_cell_measurement_reflns_used 3635
_cell_measurement_temperature 100(2)
_cell_measurement_theta_max 26.08
_cell_measurement_theta_min 2.21
_cell_volume 2634.0(7)
_computing_cell_refinement 'Bruker SAINT'
_computing_data_collection 'Bruker APEX'
_computing_data_reduction 'Bruker SAINT'
_computing_molecular_graphics 'SHELXL 5.1, XP (Sheldrick, 1994)'
_computing_publication_material SHELXS-97
_computing_structure_refinement 'SHELXL-97 (Sheldrick, 2008)'
_computing_structure_solution 'SHELXS-97 (Sheldrick, 2008)'
_diffrn_ambient_temperature 100(2)
_diffrn_measured_fraction_theta_full 0.987
_diffrn_measured_fraction_theta_max 0.987
_diffrn_measurement_device_type 'Bruker SMART APEX'
_diffrn_measurement_method 'phi and omega scans'
_diffrn_radiation_monochromator graphite
_diffrn_radiation_source 'fine-focus sealed tube'
_diffrn_radiation_type MoK\a
_diffrn_radiation_wavelength 0.71073
_diffrn_reflns_av_R_equivalents 0.0428
_diffrn_reflns_av_sigmaI/netI 0.0514
_diffrn_reflns_limit_h_max 16
_diffrn_reflns_limit_h_min -12
_diffrn_reflns_limit_k_max 18
_diffrn_reflns_limit_k_min -16
_diffrn_reflns_limit_l_max 16
_diffrn_reflns_limit_l_min -16
_diffrn_reflns_number 12956
_diffrn_reflns_theta_full 25.00
_diffrn_reflns_theta_max 25.00
_diffrn_reflns_theta_min 2.12
_exptl_absorpt_coefficient_mu 0.074
_exptl_absorpt_correction_type none
_exptl_crystal_colour colorless
_exptl_crystal_density_diffrn 1.222
_exptl_crystal_density_method 'not measured'
_exptl_crystal_description plates
_exptl_crystal_F_000 1032
_exptl_crystal_size_max 0.2
_exptl_crystal_size_mid 0.1
_exptl_crystal_size_min 0.1
_refine_diff_density_max 0.762
_refine_diff_density_min -0.616
_refine_diff_density_rms 0.090
_refine_ls_extinction_method none
_refine_ls_goodness_of_fit_ref 1.014
_refine_ls_hydrogen_treatment constr
_refine_ls_matrix_type full
_refine_ls_number_parameters 343
_refine_ls_number_reflns 4579
_refine_ls_number_restraints 9
_refine_ls_restrained_S_all 1.013
_refine_ls_R_factor_all 0.1175
_refine_ls_R_factor_gt 0.0874
_refine_ls_shift/su_max 0.000
_refine_ls_shift/su_mean 0.000
_refine_ls_structure_factor_coef Fsqd
_refine_ls_weighting_details 'calc w=1/[\s^2^(Fo^2^)+(0.1925P)^2^+2.4238P] where P=(Fo^2^+2Fc^2^)/3'
_refine_ls_weighting_scheme calc
_refine_ls_wR_factor_gt 0.2193
_refine_ls_wR_factor_ref 0.2401
_reflns_number_gt 3427
_reflns_number_total 4579
_reflns_threshold_expression >2sigma(I)
_cod_data_source_file jo901465f_si_001_32.cif
_cod_data_source_block H2.G29
_cod_depositor_comments
;
The following automatic conversions were performed:
'_symmetry_cell_setting' value 'Monoclinic' changed to 'monoclinic'
according to '/home/saulius/struct/CIF-dictionaries/cif_core.dic'
dictionary named 'cif_core.dic' version 2.4.1 from 2010-06-29.

Automatic conversion script
Id: cif_fix_enum 1527 2010-12-29 10:47:43Z saulius 
;
_cod_original_sg_symbol_H-M 'P 21/c'
_cod_database_code 4025012

loop_
_symmetry_equiv_pos_as_xyz
'x, y, z'
'-x, y+1/2, -z+1/2'
'-x, -y, -z'
'x, -y-1/2, z-1/2'

loop_
_atom_site_label
_atom_site_type_symbol
_atom_site_fract_x
_atom_site_fract_y
_atom_site_fract_z
_atom_site_U_iso_or_equiv
_atom_site_adp_type
_atom_site_occupancy
_atom_site_symmetry_multiplicity
_atom_site_calc_flag
_atom_site_refinement_flags
_atom_site_disorder_assembly
_atom_site_disorder_group
O1 O 0.22538(19) 0.43541(15) 0.11811(19) 0.0383(6) Uani 1 1 d . . .
O2 O 0.8914(2) 0.34934(17) 0.9600(2) 0.0498(7) Uani 1 1 d . . .
C1 C 0.3452(3) 0.1010(2) 0.3040(2) 0.0314(7) Uani 1 1 d . . .
C2 C 0.2900(2) 0.0262(2) 0.2506(2) 0.0324(8) Uani 1 1 d . . .
H2 H 0.2322 0.0333 0.1835 0.039 Uiso 1 1 calc R . .
C3 C 0.6839(2) 0.0577(2) 0.7086(2) 0.0301(7) Uani 1 1 d . . .
C4 C 0.6002(2) 0.0695(2) 0.6070(2) 0.0280(7) Uani 1 1 d . . .
C5 C 0.5430(2) -0.0054(2) 0.5514(2) 0.0270(7) Uani 1 1 d . . .
C6 C 0.4306(2) 0.0910(2) 0.4044(2) 0.0284(7) Uani 1 1 d . . .
C7 C 0.4908(3) 0.1640(2) 0.4629(2) 0.0311(7) Uani 1 1 d . . .
H7 H 0.4735 0.2212 0.4335 0.037 Uiso 1 1 calc R . .
C8 C 0.5718(2) 0.1543(2) 0.5590(2) 0.0297(7) Uani 1 1 d . . .
H8 H 0.6107 0.2045 0.5954 0.036 Uiso 1 1 calc R . .
C9 C 0.3148(2) 0.1889(2) 0.2535(2) 0.0312(7) Uani 1 1 d . . .
C10 C 0.3708(2) 0.2246(2) 0.1975(2) 0.0307(7) Uani 1 1 d . . .
C11 C 0.3413(3) 0.3069(2) 0.1499(2) 0.0318(7) Uani 1 1 d . . .
H11 H 0.3786 0.3309 0.1113 0.038 Uiso 1 1 calc R . .
C12 C 0.2581(3) 0.3537(2) 0.1588(2) 0.0335(8) Uani 1 1 d . . .
C13 C 0.2014(3) 0.3175(3) 0.2135(3) 0.0438(9) Uani 1 1 d . . .
H13 H 0.1433 0.3491 0.2182 0.053 Uiso 1 1 calc R . .
C14 C 0.2290(3) 0.2362(3) 0.2606(3) 0.0430(9) Uani 1 1 d . . .
C15 C 0.1675(4) 0.1996(3) 0.3207(4) 0.0725(16) Uani 1 1 d . . .
H15A H 0.1123 0.2418 0.3188 0.109 Uiso 1 1 calc R . .
H15B H 0.2174 0.1890 0.3939 0.109 Uiso 1 1 calc R . .
H15C H 0.1330 0.1442 0.2885 0.109 Uiso 1 1 calc R . .
C16 C 0.4640(3) 0.1758(2) 0.1919(3) 0.0436(9) Uani 1 1 d . . .
H16A H 0.4800 0.1996 0.1344 0.065 Uiso 1 1 calc R . .
H16B H 0.4458 0.1135 0.1791 0.065 Uiso 1 1 calc R . .
H16C H 0.5274 0.1826 0.2585 0.065 Uiso 1 1 calc R . .
C17 C 0.2891(3) 0.4802(3) 0.0743(3) 0.0443(9) Uani 1 1 d . . .
H17A H 0.3627 0.4871 0.1281 0.066 Uiso 1 1 calc R . .
H17B H 0.2579 0.5382 0.0495 0.066 Uiso 1 1 calc R . .
H17C H 0.2907 0.4463 0.0152 0.066 Uiso 1 1 calc R . .
C18 C 0.7416(2) 0.1351(2) 0.7732(2) 0.0300(7) Uani 1 1 d . . .
C19 C 0.8307(3) 0.1710(2) 0.7639(2) 0.0334(8) Uani 1 1 d . . .
C20 C 0.8818(3) 0.2443(2) 0.8244(3) 0.0372(8) Uani 1 1 d . . .
H20 H 0.9420 0.2699 0.8169 0.045 Uiso 1 1 calc R . .
C21 C 0.8448(3) 0.2793(2) 0.8946(3) 0.0396(8) Uani 1 1 d . . .
C22 C 0.7566(3) 0.2435(2) 0.9049(3) 0.0386(8) Uani 1 1 d . . .
H22 H 0.7315 0.2687 0.9531 0.046 Uiso 1 1 calc R . .
C23 C 0.7035(3) 0.1705(2) 0.8454(2) 0.0343(8) Uani 1 1 d . . .
C24 C 0.6091(3) 0.1310(3) 0.8596(3) 0.0409(8) Uani 1 1 d . . .
H24A H 0.5957 0.1638 0.9136 0.061 Uiso 1 1 calc R . .
H24B H 0.6248 0.0696 0.8814 0.061 Uiso 1 1 calc R . .
H24C H 0.5451 0.1339 0.7930 0.061 Uiso 1 1 calc R . .
C25 C 0.8760(3) 0.1311(3) 0.6914(3) 0.0478(10) Uani 1 1 d . . .
H25A H 0.9210 0.0805 0.7258 0.072 Uiso 1 1 calc R . .
H25B H 0.9196 0.1749 0.6750 0.072 Uiso 1 1 calc R . .
H25C H 0.8166 0.1120 0.6263 0.072 Uiso 1 1 calc R . .
C26 C 0.9869(4) 0.3821(3) 0.9589(3) 0.0565(11) Uani 1 1 d . . .
H26A H 1.0380 0.3338 0.9700 0.085 Uiso 1 1 calc R . .
H26B H 1.0180 0.4256 1.0151 0.085 Uiso 1 1 calc R . .
H26C H 0.9715 0.4098 0.8908 0.085 Uiso 1 1 calc R . .
C27 C 0.1769(4) 0.0013(4) -0.0673(5) 0.046(4) Uani 0.50 1 d PG . 1
C28 C 0.2552(4) 0.0665(4) -0.0339(5) 0.046(4) Uani 0.50 1 d PG . 1
H28A H 0.2494 0.1139 0.0090 0.056 Uiso 0.50 1 d PR . 1
C29 C 0.3418(4) 0.0633(3) -0.0626(5) 0.0192(8) Uani 0.50 1 d PGU . 1
H29A H 0.3958 0.1083 -0.0395 0.023 Uiso 0.50 1 d PR . 1
C30 C 0.3502(5) -0.0053(4) -0.1247(7) 0.37(3) Uani 0.50 1 d PG . 1
H30A H 0.4100 -0.0075 -0.1445 0.443 Uiso 0.50 1 d PR . 1
C31 C 0.2719(5) -0.0705(4) -0.1581(6) 0.37(3) Uani 0.50 1 d PG . 1
H31A H 0.2777 -0.1179 -0.2010 0.443 Uiso 0.50 1 d PR . 1
C32 C 0.1853(4) -0.0672(3) -0.1294(4) 0.0209(16) Uani 0.50 1 d PG . 1
H32A H 0.1312 -0.1123 -0.1525 0.025 Uiso 0.50 1 d PR . 1
C33 C 0.0825(5) -0.0027(4) -0.0314(7) 0.39(3) Uani 0.50 1 d PG . 1
C34 C 0.0461(5) 0.0771(4) -0.0101(7) 0.39(3) Uani 0.50 1 d PG . 1
H34A H 0.0790 0.1309 -0.0179 0.472 Uiso 0.50 1 d PR . 1
C35 C -0.0378(4) 0.0791(3) 0.0225(5) 0.0279(13) Uani 0.50 1 d PGD . 1
H35A H -0.0629 0.1342 0.0372 0.034 Uiso 0.50 1 d PR . 1
C36 C -0.0854(3) 0.0012(2) 0.0338(3) 0.0145(12) Uani 0.50 1 d PGD . 1
C37 C -0.0490(4) -0.0786(2) 0.0125(4) 0.0192(8) Uani 0.50 1 d PGD . 1
H37A H -0.0818 -0.1324 0.0203 0.023 Uiso 0.50 1 d PR . 1
C38 C 0.0350(5) -0.0806(4) -0.0201(6) 0.187(14) Uani 0.50 1 d PGD . 1
H38A H 0.0601 -0.1357 -0.0349 0.224 Uiso 0.50 1 d PR . 1
C39 C -0.1763(4) 0.0078(6) 0.0699(5) 0.063(6) Uani 0.50 1 d PGD . 1
C40 C -0.1892(4) 0.0757(5) 0.1305(5) 0.27(2) Uani 0.50 1 d PG . 1
H40A H -0.1380 0.1228 0.1530 0.326 Uiso 0.50 1 d PR . 1
C41 C -0.2764(4) 0.0752(3) 0.1585(4) 0.0279(13) Uani 0.50 1 d PG . 1
H41A H -0.2853 0.1220 0.2003 0.034 Uiso 0.50 1 d PR . 1
C42 C -0.3506(3) 0.0069(3) 0.1259(4) 0.0192(8) Uani 0.50 1 d PG . 1
H42A H -0.4108 0.0066 0.1453 0.023 Uiso 0.50 1 d PR . 1
C43 C -0.3377(6) -0.0609(4) 0.0653(6) 0.217(18) Uani 0.50 1 d PG . 1
H43A H -0.3889 -0.1081 0.0428 0.261 Uiso 0.50 1 d PR . 1
C44 C -0.2505(6) -0.0605(5) 0.0373(6) 0.070(6) Uani 0.50 1 d PG . 1
H44B H -0.2416 -0.1073 -0.0045 0.084 Uiso 0.50 1 d PR . 1

loop_
_atom_site_aniso_label
_atom_site_aniso_U_11
_atom_site_aniso_U_22
_atom_site_aniso_U_33
_atom_site_aniso_U_23
_atom_site_aniso_U_13
_atom_site_aniso_U_12
O1 0.0368(13) 0.0373(14) 0.0421(13) 0.0123(10) 0.0174(11) 0.0056(10)
O2 0.0500(16) 0.0452(15) 0.0444(15) -0.0114(12) 0.0092(12) -0.0039(12)
C1 0.0287(16) 0.0388(19) 0.0250(15) 0.0051(13) 0.0094(13) 0.0021(13)
C2 0.0265(16) 0.0429(19) 0.0245(15) 0.0029(13) 0.0072(12) 0.0026(14)
C3 0.0272(16) 0.0376(18) 0.0231(15) 0.0006(13) 0.0079(13) -0.0016(13)
C4 0.0254(15) 0.0347(17) 0.0243(15) 0.0005(12) 0.0107(12) 0.0011(12)
C5 0.0236(15) 0.0342(17) 0.0240(15) 0.0031(12) 0.0105(13) 0.0020(12)
C6 0.0224(15) 0.0376(18) 0.0245(15) 0.0013(13) 0.0089(12) 0.0026(12)
C7 0.0322(17) 0.0307(17) 0.0306(16) 0.0038(13) 0.0129(14) 0.0025(13)
C8 0.0280(16) 0.0316(17) 0.0289(16) -0.0034(12) 0.0110(13) -0.0012(12)
C9 0.0274(16) 0.0381(19) 0.0233(15) 0.0025(13) 0.0055(12) 0.0008(13)
C10 0.0285(16) 0.0308(17) 0.0291(16) -0.0034(13) 0.0080(13) -0.0024(12)
C11 0.0299(16) 0.0347(18) 0.0298(16) -0.0005(13) 0.0111(13) -0.0060(13)
C12 0.0314(17) 0.0371(18) 0.0280(16) 0.0052(13) 0.0080(13) 0.0018(14)
C13 0.0385(19) 0.050(2) 0.048(2) 0.0161(17) 0.0226(17) 0.0146(16)
C14 0.0375(19) 0.052(2) 0.0430(19) 0.0204(17) 0.0202(16) 0.0126(16)
C15 0.072(3) 0.077(3) 0.093(4) 0.052(3) 0.059(3) 0.040(3)
C16 0.049(2) 0.0347(19) 0.056(2) 0.0027(16) 0.0294(18) 0.0025(15)
C17 0.049(2) 0.039(2) 0.049(2) 0.0061(16) 0.0246(18) 0.0019(16)
C18 0.0277(16) 0.0330(17) 0.0228(15) 0.0025(12) 0.0035(12) 0.0052(13)
C19 0.0333(17) 0.0399(19) 0.0227(15) -0.0009(13) 0.0071(13) -0.0012(14)
C20 0.0309(17) 0.044(2) 0.0312(17) -0.0006(14) 0.0066(14) -0.0056(14)
C21 0.0405(19) 0.0384(19) 0.0289(17) -0.0022(14) 0.0028(14) 0.0019(15)
C22 0.0357(18) 0.043(2) 0.0316(17) -0.0016(14) 0.0085(14) 0.0089(15)
C23 0.0343(18) 0.0402(19) 0.0247(16) 0.0036(13) 0.0082(13) 0.0097(14)
C24 0.0356(18) 0.048(2) 0.0403(19) 0.0002(16) 0.0166(15) 0.0080(15)
C25 0.048(2) 0.058(2) 0.042(2) -0.0139(17) 0.0222(17) -0.0125(18)
C26 0.057(2) 0.052(2) 0.054(2) -0.0129(19) 0.015(2) -0.0136(19)
C27 0.073(8) 0.043(6) 0.016(4) -0.004(3) 0.012(4) 0.019(5)
C28 0.073(8) 0.043(6) 0.016(4) -0.004(3) 0.012(4) 0.019(5)
C29 0.0186(17) 0.0164(17) 0.028(2) -0.0056(16) 0.0148(16) -0.0080(13)
C30 0.44(5) 0.62(6) 0.122(15) 0.21(3) 0.19(3) 0.35(5)
C31 0.44(5) 0.62(6) 0.122(15) 0.21(3) 0.19(3) 0.35(5)
C32 0.032(4) 0.019(4) 0.018(4) -0.002(3) 0.017(3) 0.007(3)
C33 0.37(3) 0.74(6) 0.031(6) 0.078(13) 0.041(9) 0.49(4)
C34 0.37(3) 0.74(6) 0.031(6) 0.078(13) 0.041(9) 0.49(4)
C35 0.0090(19) 0.047(3) 0.031(3) -0.006(2) 0.011(2) 0.006(2)
C36 0.015(3) 0.010(3) 0.015(3) 0.002(2) 0.002(2) -0.006(2)
C37 0.0186(17) 0.0164(17) 0.028(2) -0.0056(16) 0.0148(16) -0.0080(13)
C38 0.35(3) 0.012(5) 0.053(8) 0.014(5) -0.066(12) 0.006(9)
C39 0.018(5) 0.083(11) 0.074(9) 0.037(8) 0.002(5) 0.013(5)
C40 0.42(5) 0.146(19) 0.056(11) 0.016(11) -0.104(17) -0.17(2)
C41 0.0090(19) 0.047(3) 0.031(3) -0.006(2) 0.011(2) 0.006(2)
C42 0.0186(17) 0.0164(17) 0.028(2) -0.0056(16) 0.0148(16) -0.0080(13)
C43 0.37(4) 0.137(17) 0.038(8) 0.038(10) -0.028(14) -0.08(2)
C44 0.100(11) 0.027(6) 0.144(14) 0.030(6) 0.112(11) 0.013(6)

loop_
_atom_type_symbol
_atom_type_description
_atom_type_scat_dispersion_real
_atom_type_scat_dispersion_imag
_atom_type_scat_source
C C 0.0033 0.0016 'International Tables Vol C Tables 4.2.6.8 and 6.1.1.4'
H H 0.0000 0.0000 'International Tables Vol C Tables 4.2.6.8 and 6.1.1.4'
O O 0.0106 0.0060 'International Tables Vol C Tables 4.2.6.8 and 6.1.1.4'

loop_
_geom_angle_atom_site_label_1
_geom_angle_atom_site_label_2
_geom_angle_atom_site_label_3
_geom_angle
_geom_angle_site_symmetry_1
_geom_angle_site_symmetry_3
_geom_angle_publ_flag
C12 O1 C17 117.6(3) . . ?
C21 O2 C26 116.6(3) . . ?
C2 C1 C6 119.0(3) . . ?
C2 C1 C9 119.7(3) . . ?
C6 C1 C9 121.4(3) . . ?
C3 C2 C1 122.7(3) 3_656 . ?
C2 C3 C4 119.6(3) 3_656 . ?
C2 C3 C18 119.7(3) 3_656 . ?
C4 C3 C18 120.7(3) . . ?
C5 C4 C3 118.7(3) . . ?
C5 C4 C8 119.1(3) . . ?
C3 C4 C8 122.2(3) . . ?
C4 C5 C6 121.0(3) . 3_656 ?
C4 C5 C5 119.5(3) . 3_656 ?
C6 C5 C5 119.5(3) 3_656 3_656 ?
C1 C6 C7 122.0(3) . . ?
C1 C6 C5 119.0(3) . 3_656 ?
C7 C6 C5 118.9(3) . 3_656 ?
C8 C7 C6 121.8(3) . . ?
C7 C8 C4 121.1(3) . . ?
C10 C9 C14 119.5(3) . . ?
C10 C9 C1 120.2(3) . . ?
C14 C9 C1 120.3(3) . . ?
C11 C10 C9 119.8(3) . . ?
C11 C10 C16 120.3(3) . . ?
C9 C10 C16 119.9(3) . . ?
C12 C11 C10 120.3(3) . . ?
O1 C12 C11 124.9(3) . . ?
O1 C12 C13 115.3(3) . . ?
C11 C12 C13 119.9(3) . . ?
C14 C13 C12 120.6(3) . . ?
C13 C14 C9 119.9(3) . . ?
C13 C14 C15 119.4(3) . . ?
C9 C14 C15 120.7(3) . . ?
C19 C18 C23 120.4(3) . . ?
C19 C18 C3 121.3(3) . . ?
C23 C18 C3 118.4(3) . . ?
C18 C19 C20 119.8(3) . . ?
C18 C19 C25 121.1(3) . . ?
C20 C19 C25 119.1(3) . . ?
C21 C20 C19 120.0(3) . . ?
C22 C21 C20 120.5(3) . . ?
C22 C21 O2 115.0(3) . . ?
C20 C21 O2 124.5(3) . . ?
C21 C22 C23 120.9(3) . . ?
C22 C23 C18 118.4(3) . . ?
C22 C23 C24 120.2(3) . . ?
C18 C23 C24 121.4(3) . . ?
C39 C27 C44 136(3) 3 3 ?
C39 C27 C28 137(3) 3 . ?
C44 C27 C28 1.4(9) 3 . ?
C39 C27 C32 29(3) 3 . ?
C44 C27 C32 118.6(8) 3 . ?
C28 C27 C32 120.0 . . ?
C39 C27 C36 95(2) 3 3 ?
C44 C27 C36 123.6(9) 3 3 ?
C28 C27 C36 122.2(5) . 3 ?
C32 C27 C36 117.7(5) . 3 ?
C39 C27 C40 27(3) 3 3 ?
C44 C27 C40 118.4(4) 3 3 ?
C28 C27 C40 119.8(7) . 3 ?
C32 C27 C40 2.6(12) . 3 ?
C36 C27 C40 117.7(9) 3 3 ?
C39 C27 C33 94(2) 3 . ?
C44 C27 C33 123.9(10) 3 . ?
C28 C27 C33 122.6(4) . . ?
C32 C27 C33 117.2(4) . . ?
C36 C27 C33 0.9(6) 3 . ?
C40 C27 C33 117.2(10) 3 . ?
C44 C28 C43 102(7) 3 3 ?
C44 C28 C29 104(6) 3 . ?
C43 C28 C29 2.4(13) 3 . ?
C44 C28 C27 16(7) 3 . ?
C43 C28 C27 117.7(14) 3 . ?
C29 C28 C27 120.0 . . ?
C44 C28 C39 13(6) 3 3 ?
C43 C28 C39 114.5(15) 3 3 ?
C29 C28 C39 116.8(3) . 3 ?
C27 C28 C39 3.7(4) . 3 ?
C43 C29 C28 64(10) 3 . ?
C43 C29 C30 59(10) 3 . ?
C28 C29 C30 120.0 . . ?
C43 C29 C44 60(10) 3 3 ?
C28 C29 C44 4.4(12) . 3 ?
C30 C29 C44 115.7(12) . 3 ?
C43 C29 C42 59(10) 3 3 ?
C28 C29 C42 120.1(8) . 3 ?
C30 C29 C42 0.1(15) . 3 ?
C44 C29 C42 115.7(19) 3 3 ?
C42 C30 C43 176(10) 3 3 ?
C42 C30 C31 64(10) 3 . ?
C43 C30 C31 117.8(7) 3 . ?
C42 C30 C29 174(10) 3 . ?
C43 C30 C29 2.3(7) 3 . ?
C31 C30 C29 120.0 . . ?
C42 C30 C41 60(10) 3 3 ?
C43 C30 C41 121.2(5) 3 3 ?
C31 C30 C41 3.8(9) . 3 ?
C29 C30 C41 123.3(5) . 3 ?
C41 C31 C40 128(10) 3 3 ?
C41 C31 C42 97(10) 3 3 ?
C40 C31 C42 126(2) 3 3 ?
C41 C31 C30 98(10) 3 . ?
C40 C31 C30 124.5(13) 3 . ?
C42 C31 C30 1.2(8) 3 . ?
C41 C31 C32 133(10) 3 . ?
C40 C31 C32 5.4(15) 3 . ?
C42 C31 C32 121.2(8) 3 . ?
C30 C31 C32 120.0 . . ?
C40 C32 C39 149(10) 3 3 ?
C40 C32 C31 62(8) 3 . ?
C39 C32 C31 122.2(4) 3 . ?
C40 C32 C27 151(10) 3 . ?
C39 C32 C27 3.1(5) 3 . ?
C31 C32 C27 120.0 . . ?
C40 C32 C41 60(7) 3 3 ?
C39 C32 C41 124.1(16) 3 3 ?
C31 C32 C41 2.7(15) . 3 ?
C27 C32 C41 122.0(13) . 3 ?
C36 C33 C35 138(10) 3 3 ?
C36 C33 C37 95(10) 3 3 ?
C35 C33 C37 124.2(5) 3 3 ?
C36 C33 C34 98(10) 3 . ?
C35 C33 C34 121.7(3) 3 . ?
C37 C33 C34 2.7(3) 3 . ?
C36 C33 C38 140(10) 3 . ?
C35 C33 C38 1.8(4) 3 . ?
C37 C33 C38 122.6(3) 3 . ?
C34 C33 C38 120.0 . . ?
C36 C33 C27 22(10) 3 . ?
C35 C33 C27 121.9(6) 3 . ?
C37 C33 C27 113.9(5) 3 . ?
C34 C33 C27 116.5(4) . . ?
C38 C33 C27 123.5(4) . . ?
C36 C33 C39 26(10) 3 3 ?
C35 C33 C39 116.7(6) 3 3 ?
C37 C33 C39 119.0(5) 3 3 ?
C34 C33 C39 121.6(5) . 3 ?
C38 C33 C39 118.4(5) . 3 ?
C27 C33 C39 5.2(5) . 3 ?
C37 C34 C38 154(10) 3 3 ?
C37 C34 C35 155(10) 3 . ?
C38 C34 C35 1.2(4) 3 . ?
C37 C34 C33 82(10) 3 . ?
C38 C34 C33 121.0(3) 3 . ?
C35 C34 C33 120.0 . . ?
C37 C34 C36 79(10) 3 3 ?
C38 C34 C36 123.5(6) 3 3 ?
C35 C34 C36 122.5(3) . 3 ?
C33 C34 C36 2.6(4) . 3 ?
C38 C35 C33 138(8) 3 3 ?
C38 C35 C34 25(9) 3 . ?
C33 C35 C34 118.3(3) 3 . ?
C38 C35 C36 140(8) 3 . ?
C33 C35 C36 1.8(4) 3 . ?
C34 C35 C36 120.0 . . ?
C38 C35 C37 24(9) 3 3 ?
C33 C35 C37 119.2(7) 3 3 ?
C34 C35 C37 1.1(5) . 3 ?
C36 C35 C37 120.9(4) . 3 ?
C33 C36 C35 40(8) 3 . ?
C33 C36 C37 82(8) 3 . ?
C35 C36 C37 120.0 . . ?
C33 C36 C34 79(8) 3 3 ?
C35 C36 C34 117.5(3) . 3 ?
C37 C36 C34 2.6(3) . 3 ?
C33 C36 C38 38(8) 3 3 ?
C35 C36 C38 1.7(4) . 3 ?
C37 C36 C38 118.4(4) . 3 ?
C34 C36 C38 115.9(4) 3 3 ?
C33 C36 C27 157(9) 3 3 ?
C35 C36 C27 122.8(3) . 3 ?
C37 C36 C27 117.2(3) . 3 ?
C34 C36 C27 119.8(4) 3 3 ?
C38 C36 C27 124.3(5) 3 3 ?
C33 C36 C39 153(9) 3 . ?
C35 C36 C39 117.4(4) . . ?
C37 C36 C39 122.6(4) . . ?
C34 C36 C39 125.1(5) 3 . ?
C38 C36 C39 119.0(5) 3 . ?
C27 C36 C39 5.4(5) 3 . ?
C34 C37 C33 95(7) 3 3 ?
C34 C37 C38 25(8) 3 . ?
C33 C37 C38 117.4(3) 3 . ?
C34 C37 C36 98(7) 3 . ?
C33 C37 C36 2.6(3) 3 . ?
C38 C37 C36 120.0 . . ?
C34 C37 C35 24(8) 3 3 ?
C33 C37 C35 116.5(6) 3 3 ?
C38 C37 C35 1.1(5) . 3 ?
C36 C37 C35 119.1(4) . 3 ?
C35 C38 C34 154(10) 3 3 ?
C35 C38 C37 155(10) 3 . ?
C34 C38 C37 1.2(4) 3 . ?
C35 C38 C33 40(9) 3 . ?
C34 C38 C33 119.0(3) 3 . ?
C37 C38 C33 120.0 . . ?
C35 C38 C36 38(9) 3 3 ?
C34 C38 C36 120.5(6) 3 3 ?
C37 C38 C36 121.5(4) . 3 ?
C33 C38 C36 1.7(5) . 3 ?
C27 C39 C32 148(5) 3 3 ?
C27 C39 C40 150(3) 3 . ?
C32 C39 C40 3(2) 3 . ?
C27 C39 C44 40(3) 3 . ?
C32 C39 C44 119.9(7) 3 . ?
C40 C39 C44 120.0 . . ?
C27 C39 C28 39(3) 3 3 ?
C32 C39 C28 120.9(5) 3 3 ?
C40 C39 C28 121.0(5) . 3 ?
C44 C39 C28 1.0(6) . 3 ?
C27 C39 C36 80(2) 3 . ?
C32 C39 C36 125.0(9) 3 . ?
C40 C39 C36 124.9(5) . . ?
C44 C39 C36 115.1(5) . . ?
C28 C39 C36 114.0(8) 3 . ?
C27 C39 C33 81(2) 3 3 ?
C32 C39 C33 124.5(10) 3 3 ?
C40 C39 C33 124.3(5) . 3 ?
C44 C39 C33 115.6(5) . 3 ?
C28 C39 C33 114.6(8) 3 3 ?
C36 C39 C33 1.1(4) . 3 ?
C32 C40 C31 112(8) 3 3 ?
C32 C40 C41 115(7) 3 . ?
C31 C40 C41 3.1(17) 3 . ?
C32 C40 C39 28(10) 3 . ?
C31 C40 C39 117.6(11) 3 . ?
C41 C40 C39 120.0 . . ?
C32 C40 C27 27(10) 3 3 ?
C31 C40 C27 115.4(13) 3 3 ?
C41 C40 C27 117.9(3) . 3 ?
C39 C40 C27 2.7(4) . 3 ?
C31 C41 C40 49(10) 3 . ?
C31 C41 C42 80(10) 3 . ?
C40 C41 C42 120.0 . . ?
C31 C41 C30 78(10) 3 3 ?
C40 C41 C30 118.9(6) . 3 ?
C42 C41 C30 1.2(6) . 3 ?
C31 C41 C32 44(10) 3 3 ?
C40 C41 C32 5.1(14) . 3 ?
C42 C41 C32 115.7(10) . 3 ?
C30 C41 C32 114.5(15) 3 3 ?
C30 C42 C31 115(10) 3 3 ?
C30 C42 C43 4(10) 3 . ?
C31 C42 C43 116.6(6) 3 . ?
C30 C42 C41 119(10) 3 . ?
C31 C42 C41 3.9(12) 3 . ?
C43 C42 C41 120.0 . . ?
C30 C42 C29 6(10) 3 3 ?
C31 C42 C29 118.7(4) 3 3 ?
C43 C42 C29 2.3(7) . 3 ?
C41 C42 C29 122.1(5) . 3 ?
C29 C43 C30 119(10) 3 3 ?
C29 C43 C28 114(10) 3 3 ?
C30 C43 C28 124.5(16) 3 3 ?
C29 C43 C44 118(10) 3 . ?
C30 C43 C44 120.0(6) 3 . ?
C28 C43 C44 4.5(10) 3 . ?
C29 C43 C42 119(10) 3 . ?
C30 C43 C42 0(3) 3 . ?
C28 C43 C42 124.5(10) 3 . ?
C44 C43 C42 120.0 . . ?
C28 C44 C27 162(7) 3 3 ?
C28 C44 C43 74(6) 3 . ?
C27 C44 C43 123.5(3) 3 . ?
C28 C44 C39 166(6) 3 . ?
C27 C44 C39 4.1(4) 3 . ?
C43 C44 C39 120.0 . . ?
C28 C44 C29 72(5) 3 3 ?
C27 C44 C29 125.7(13) 3 3 ?
C43 C44 C29 2.3(11) . 3 ?
C39 C44 C29 122.1(11) . 3 ?

loop_
_geom_bond_atom_site_label_1
_geom_bond_atom_site_label_2
_geom_bond_distance
_geom_bond_site_symmetry_2
_geom_bond_publ_flag
O1 C12 1.365(4) . ?
O1 C17 1.421(4) . ?
O2 C21 1.379(4) . ?
O2 C26 1.396(5) . ?
C1 C2 1.400(5) . ?
C1 C6 1.415(4) . ?
C1 C9 1.491(5) . ?
C2 C3 1.385(5) 3_656 ?
C3 C2 1.385(5) 3_656 ?
C3 C4 1.419(4) . ?
C3 C18 1.497(4) . ?
C4 C5 1.419(4) . ?
C4 C8 1.434(4) . ?
C5 C6 1.425(4) 3_656 ?
C5 C5 1.443(6) 3_656 ?
C6 C7 1.423(4) . ?
C6 C5 1.425(4) 3_656 ?
C7 C8 1.351(4) . ?
C9 C10 1.404(5) . ?
C9 C14 1.408(5) . ?
C10 C11 1.399(5) . ?
C10 C16 1.499(5) . ?
C11 C12 1.384(5) . ?
C12 C13 1.400(5) . ?
C13 C14 1.379(5) . ?
C14 C15 1.511(5) . ?
C18 C19 1.382(5) . ?
C18 C23 1.412(5) . ?
C19 C20 1.401(5) . ?
C19 C25 1.508(5) . ?
C20 C21 1.378(5) . ?
C21 C22 1.375(5) . ?
C22 C23 1.399(5) . ?
C23 C24 1.502(5) . ?
C27 C39 0.143(12) 3 ?
C27 C44 1.28(2) 3 ?
C27 C28 1.3900 . ?
C27 C32 1.3900 . ?
C27 C36 1.497(5) 3 ?
C27 C40 1.52(2) 3 ?
C27 C33 1.557(5) . ?
C28 C44 0.11(3) 3 ?
C28 C43 1.363(7) 3 ?
C28 C29 1.3900 . ?
C28 C39 1.498(11) 3 ?
C29 C43 0.06(3) 3 ?
C29 C30 1.3900 . ?
C29 C44 1.421(6) 3 ?
C29 C42 1.42(3) 3 ?
C30 C42 0.03(3) 3 ?
C30 C43 1.36(3) 3 ?
C30 C31 1.3900 . ?
C30 C41 1.41(3) 3 ?
C31 C41 0.10(3) 3 ?
C31 C40 1.330(10) 3 ?
C31 C42 1.38(3) 3 ?
C31 C32 1.3900 . ?
C32 C40 0.14(3) 3 ?
C32 C39 1.267(10) 3 ?
C32 C41 1.456(7) 3 ?
C33 C36 0.065(9) 3 ?
C33 C35 1.341(12) 3 ?
C33 C37 1.382(13) 3 ?
C33 C34 1.3900 . ?
C33 C38 1.3900 . ?
C33 C39 1.574(5) 3 ?
C34 C37 0.065(8) 3 ?
C34 C38 1.332(9) 3 ?
C34 C35 1.3900 . ?
C34 C36 1.401(13) 3 ?
C35 C38 0.065(9) 3 ?
C35 C33 1.341(8) 3 ?
C35 C36 1.3900 . ?
C35 C37 1.449(9) 3 ?
C36 C33 0.065(7) 3 ?
C36 C37 1.3900 . ?
C36 C34 1.401(8) 3 ?
C36 C38 1.440(7) 3 ?
C36 C27 1.497(5) 3 ?
C36 C39 1.516(4) . ?
C37 C34 0.065(8) 3 ?
C37 C33 1.382(9) 3 ?
C37 C38 1.3900 . ?
C37 C35 1.449(8) 3 ?
C38 C35 0.065(10) 3 ?
C38 C34 1.332(8) 3 ?
C38 C36 1.440(11) 3 ?
C39 C27 0.143(12) 3 ?
C39 C32 1.27(2) 3 ?
C39 C40 1.3900 . ?
C39 C44 1.3900 . ?
C39 C28 1.50(2) 3 ?
C39 C33 1.574(5) 3 ?
C40 C32 0.14(3) 3 ?
C40 C31 1.330(7) 3 ?
C40 C41 1.3900 . ?
C40 C27 1.516(10) 3 ?
C41 C31 0.10(3) 3 ?
C41 C42 1.3900 . ?
C41 C30 1.41(2) 3 ?
C41 C32 1.456(7) 3 ?
C42 C30 0.03(3) 3 ?
C42 C31 1.38(2) 3 ?
C42 C43 1.3900 . ?
C42 C29 1.42(2) 3 ?
C43 C29 0.06(2) 3 ?
C43 C30 1.36(2) 3 ?
C43 C28 1.363(8) 3 ?
C43 C44 1.3900 . ?
C44 C28 0.11(2) 3 ?
C44 C27 1.284(11) 3 ?
C44 C29 1.421(8) 3 ?
